data_7039380
loop_
_publ_author_name
'Nguyen, H. H.'
'Jegathesh, J. J.'
'Takiden, A.'
'Hauenstein, D.'
'Pham, C. T.'
'Le, C. D.'
'Abram, U.'

_publ_section_title
;
 2,6-Dipicolinoylbis(N,N-dialkylthioureas) as versatile building blocks
 for oligo- and polynuclear architectures.
;
_journal_issue 26
_journal_name_full 'Dalton transactions (Cambridge, England : 2003)'
_journal_page_first 10771
_journal_page_last 10779
_journal_paper_doi 10.1039/c6dt01389a
_journal_volume 45
_journal_year 2016
_chemical_formula_moiety 'C44 H71 N10 Ni2 O14 Pr S4'
_chemical_formula_sum 'C44 H71 N10 Ni2 O14 Pr S4'
_chemical_formula_weight 1350.67
_space_group_crystal_system monoclinic
_space_group_IT_number 15
_space_group_name_Hall '-I 2yc'
_space_group_name_H-M_alt 'I 1 2/c 1'
_symmetry_space_group_name_Hall '-I 2yc'
_symmetry_space_group_name_H-M 'I 1 2/c 1'
_atom_sites_solution_hydrogens mixed
_atom_sites_solution_primary direct
_atom_sites_solution_secondary difmap
_audit_creation_method SHELXL-2014/7
_audit_update_record
;
2016-05-16 deposited with the CCDC.
2016-06-01 downloaded from the CCDC.
;
_cell_angle_alpha 90
_cell_angle_beta 95.690(10)
_cell_angle_gamma 90
_cell_formula_units_Z 4
_cell_length_a 19.3930(10)
_cell_length_b 13.1710(10)
_cell_length_c 22.9660(10)
_cell_measurement_reflns_used 53177
_cell_measurement_temperature 200.0
_cell_measurement_theta_max 29.260
_cell_measurement_theta_min 2.656
_cell_volume 5837.2(6)
_computing_cell_refinement 'STOE X-AREA'
_computing_data_collection 'STOE X-AREA'
_computing_data_reduction 'STOE X-RED'
_computing_molecular_graphics ORTEP
_computing_publication_material WINGX
_computing_structure_refinement 'SHELXL-2014 (Sheldrick, 2014)'
_computing_structure_solution SHELXS
_diffrn_ambient_temperature 200(2)
_diffrn_measured_fraction_theta_full 0.999
_diffrn_measured_fraction_theta_max 0.989
_diffrn_measurement_device_type 'STOE IPDS 2T'
_diffrn_measurement_method 'rotation method'
_diffrn_radiation_type MoK\a
_diffrn_radiation_wavelength 0.71073
_diffrn_reflns_av_R_equivalents 0.0868
_diffrn_reflns_av_unetI/netI 0.0676
_diffrn_reflns_Laue_measured_fraction_full 0.999
_diffrn_reflns_Laue_measured_fraction_max 0.989
_diffrn_reflns_limit_h_max 26
_diffrn_reflns_limit_h_min -26
_diffrn_reflns_limit_k_max 18
_diffrn_reflns_limit_k_min -18
_diffrn_reflns_limit_l_max 31
_diffrn_reflns_limit_l_min -28
_diffrn_reflns_number 53177
_diffrn_reflns_point_group_measured_fraction_full 0.999
_diffrn_reflns_point_group_measured_fraction_max 0.989
_diffrn_reflns_theta_full 25.242
_diffrn_reflns_theta_max 29.260
_diffrn_reflns_theta_min 2.656
_exptl_absorpt_coefficient_mu 1.670
_exptl_absorpt_correction_type none
_exptl_crystal_colour yellow
_exptl_crystal_density_diffrn 1.537
_exptl_crystal_description plate
_exptl_crystal_F_000 2784
_exptl_crystal_size_max 0.2
_exptl_crystal_size_mid 0.15
_exptl_crystal_size_min 0.1
_refine_diff_density_max 0.893
_refine_diff_density_min -0.933
_refine_diff_density_rms 0.077
_refine_ls_extinction_method none
_refine_ls_goodness_of_fit_ref 0.854
_refine_ls_hydrogen_treatment mixed
_refine_ls_matrix_type full
_refine_ls_number_parameters 352
_refine_ls_number_reflns 7883
_refine_ls_number_restraints 3
_refine_ls_restrained_S_all 0.855
_refine_ls_R_factor_all 0.0635
_refine_ls_R_factor_gt 0.0342
_refine_ls_shift/su_max 0.000
_refine_ls_shift/su_mean 0.000
_refine_ls_structure_factor_coef Fsqd
_refine_ls_weighting_details 'w=1/[\s^2^(Fo^2^)+(0.0296P)^2^] where P=(Fo^2^+2Fc^2^)/3'
_refine_ls_weighting_scheme calc
_refine_ls_wR_factor_gt 0.0600
_refine_ls_wR_factor_ref 0.0652
_reflns_Friedel_coverage 0.000
_reflns_number_gt 5556
_reflns_number_total 7883
_reflns_threshold_expression 'I > 2\s(I)'
_cod_data_source_file c6dt01389a2.cif
_cod_data_source_block NiPr_trimer
_cod_depositor_comments 'Adding full bibliography for 7039379--7039383.cif.'
_cod_database_code 7039380
_shelx_shelxl_version_number 2014/7
_shelx_space_group_comment
;
The symmetry employed for this shelxl refinement is uniquely defined
by the following loop, which should always be used as a source of
symmetry information in preference to the above space-group names.
They are only intended as comments.
;

loop_
_space_group_symop_operation_xyz
'x, y, z'
'-x, y, -z+1/2'
'x+1/2, y+1/2, z+1/2'
'-x+1/2, y+1/2, -z+1'
'-x, -y, -z'
'x, -y, z-1/2'
'-x+1/2, -y+1/2, -z+1/2'
'x+1/2, -y+1/2, z'

loop_
_atom_site_label
_atom_site_type_symbol
_atom_site_fract_x
_atom_site_fract_y
_atom_site_fract_z
_atom_site_U_iso_or_equiv
_atom_site_adp_type
_atom_site_occupancy
_atom_site_site_symmetry_order
_atom_site_calc_flag
_atom_site_refinement_flags_posn
_atom_site_refinement_flags_adp
_atom_site_refinement_flags_occupancy
_atom_site_disorder_assembly
_atom_site_disorder_group
Pr Pr 0.0000 0.44573(2) 0.2500 0.02150(6) Uani 1 2 d S T P . .
C1 C 0.0000 0.2210(3) 0.2500 0.0377(10) Uani 1 2 d S T P . .
Ni1 Ni -0.16579(2) 0.45720(3) 0.15931(2) 0.02839(9) Uani 1 1 d D . . . .
O1 O 0.04798(10) 0.26754(15) 0.22826(10) 0.0370(5) Uani 1 1 d . . . . .
C2 C 0.0000 0.1080(4) 0.2500 0.102(3) Uani 1 2 d S T P . .
H2A H 0.0142 0.0837 0.2136 0.153 Uiso 0.5 1 calc R U P A -1
H2B H -0.0458 0.0837 0.2546 0.153 Uiso 0.5 1 calc R U P A -1
H2C H 0.0316 0.0837 0.2817 0.153 Uiso 0.5 1 calc R U P A -1
C3 C -0.06123(14) 0.6200(2) 0.14340(13) 0.0297(6) Uani 1 1 d . . . . .
O3 O -0.02391(10) 0.59550(14) 0.18899(9) 0.0325(4) Uani 1 1 d . . . . .
C4 C -0.03399(17) 0.7035(2) 0.10660(15) 0.0439(8) Uani 1 1 d . . . . .
H4A H -0.0233 0.7623 0.1305 0.066 Uiso 1 1 calc R U . . .
H4B H -0.0685 0.7207 0.0753 0.066 Uiso 1 1 calc R U . . .
H4C H 0.0072 0.6805 0.0906 0.066 Uiso 1 1 calc R U . . .
O4 O -0.11872(10) 0.58166(15) 0.12509(9) 0.0380(5) Uani 1 1 d . . . . .
C5 C -0.19218(17) 0.2242(2) 0.18041(16) 0.0452(8) Uani 1 1 d D . . . .
H5A H -0.2089 0.2079 0.1408 0.068 Uiso 1 1 calc R U . . .
H5B H -0.2113 0.1773 0.2065 0.068 Uiso 1 1 calc R U . . .
H5C H -0.1425 0.2196 0.1851 0.068 Uiso 1 1 calc R U . . .
O5 O -0.21296(10) 0.32581(15) 0.19366(10) 0.0378(5) Uani 1 1 d D . . . .
O11 O -0.07074(9) 0.38498(14) 0.15536(8) 0.0271(4) Uani 1 1 d . . . . .
C12 C -0.04641(14) 0.3792(2) 0.10511(12) 0.0304(6) Uani 1 1 d . . . . .
N13 N -0.07683(12) 0.3456(2) 0.05587(11) 0.0401(6) Uani 1 1 d . . . . .
C14 C -0.14576(17) 0.3232(3) 0.04569(14) 0.0447(8) Uani 1 1 d . . . . .
S15 S -0.21028(4) 0.40117(7) 0.06411(4) 0.04272(19) Uani 1 1 d . . . . .
N16 N -0.16015(16) 0.2408(3) 0.01381(16) 0.0708(11) Uani 1 1 d . . . . .
C17 C -0.2329(2) 0.2006(4) 0.0008(2) 0.0828(15) Uani 1 1 d . . . . .
H17A H -0.2322 0.1274 -0.0040 0.099 Uiso 1 1 calc R U . . .
H17B H -0.2604 0.2168 0.0325 0.099 Uiso 1 1 calc R U . . .
C18 C -0.2618(3) 0.2486(5) -0.0528(2) 0.1052(19) Uani 1 1 d . . . . .
H18A H -0.2330 0.2342 -0.0835 0.158 Uiso 1 1 calc R U . . .
H18B H -0.2640 0.3206 -0.0470 0.158 Uiso 1 1 calc R U . . .
H18C H -0.3076 0.2227 -0.0635 0.158 Uiso 1 1 calc R U . . .
C19 C -0.1059(3) 0.1838(4) -0.0139(3) 0.0909(17) Uani 1 1 d . . . . .
H19A H -0.1240 0.1602 -0.0524 0.109 Uiso 1 1 calc R U . . .
H19B H -0.0664 0.2273 -0.0181 0.109 Uiso 1 1 calc R U . . .
C20 C -0.0861(4) 0.1017(6) 0.0219(3) 0.140(3) Uani 1 1 d . . . . .
H20A H -0.0533 0.0609 0.0037 0.210 Uiso 1 1 calc R U . . .
H20B H -0.1261 0.0614 0.0278 0.210 Uiso 1 1 calc R U . . .
H20C H -0.0653 0.1259 0.0590 0.210 Uiso 1 1 calc R U . . .
O21 O 0.12891(9) 0.48259(14) 0.25540(8) 0.0284(4) Uani 1 1 d . . . . .
C22 C 0.16552(13) 0.4915(2) 0.21229(13) 0.0296(6) Uani 1 1 d . . . . .
N23 N 0.22987(12) 0.52258(18) 0.21032(11) 0.0340(6) Uani 1 1 d . . . . .
C24 C 0.27296(13) 0.5603(2) 0.25592(14) 0.0360(6) Uani 1 1 d . . . . .
S25 S 0.26518(4) 0.55274(7) 0.32903(4) 0.04375(18) Uani 1 1 d . . . . .
N26 N 0.32795(13) 0.6092(2) 0.23822(13) 0.0461(7) Uani 1 1 d . . . . .
C27 C 0.33192(19) 0.6330(3) 0.17601(18) 0.0583(10) Uani 1 1 d . . . . .
H27A H 0.3538 0.6988 0.1730 0.070 Uiso 1 1 calc R U . . .
H27B H 0.2853 0.6375 0.1565 0.070 Uiso 1 1 calc R U . . .
C28 C 0.3718(3) 0.5555(4) 0.1454(2) 0.0921(16) Uani 1 1 d . . . . .
H28A H 0.3734 0.5753 0.1053 0.138 Uiso 1 1 calc R U . . .
H28B H 0.3494 0.4907 0.1469 0.138 Uiso 1 1 calc R U . . .
H28C H 0.4181 0.5509 0.1644 0.138 Uiso 1 1 calc R U . . .
C29 C 0.38210(16) 0.6554(3) 0.27884(18) 0.0543(10) Uani 1 1 d . . . . .
H29A H 0.4258 0.6538 0.2617 0.065 Uiso 1 1 calc R U . . .
H29B H 0.3875 0.6164 0.3148 0.065 Uiso 1 1 calc R U . . .
C30 C 0.3643(2) 0.7629(3) 0.2922(2) 0.0647(11) Uani 1 1 d . . . . .
H30A H 0.3528 0.7992 0.2563 0.097 Uiso 1 1 calc R U . . .
H30B H 0.4033 0.7946 0.3140 0.097 Uiso 1 1 calc R U . . .
H30C H 0.3253 0.7638 0.3150 0.097 Uiso 1 1 calc R U . . .
N51 N 0.06291(10) 0.43641(17) 0.15317(9) 0.0274(5) Uani 1 1 d . . . . .
C52 C 0.02762(14) 0.4128(2) 0.10241(12) 0.0302(6) Uani 1 1 d . . . . .
C53 C 0.05599(16) 0.4200(2) 0.04915(13) 0.0414(8) Uani 1 1 d . . . . .
H53 H 0.0300 0.4030 0.0143 0.050 Uiso 1 1 calc R U . . .
C54 C 0.12375(16) 0.4532(3) 0.04927(13) 0.0481(8) Uani 1 1 d . . . . .
H54 H 0.1438 0.4600 0.0143 0.058 Uiso 1 1 calc R U . . .
C55 C 0.16110(16) 0.4759(2) 0.10166(14) 0.0411(8) Uani 1 1 d . . . . .
H55 H 0.2069 0.4972 0.1027 0.049 Uiso 1 1 calc R U . . .
C56 C 0.12927(13) 0.4665(2) 0.15323(12) 0.0296(6) Uani 1 1 d . . . . .
C61 C 0.1109(2) 0.1555(4) 0.1144(2) 0.0753(13) Uani 1 1 d . . . . .
H61A H 0.1401 0.1532 0.0831 0.113 Uiso 1 1 calc R U . . .
H61B H 0.0714 0.1976 0.1032 0.113 Uiso 1 1 calc R U . . .
H61C H 0.0956 0.0881 0.1225 0.113 Uiso 1 1 calc R U . . .
O61 O 0.14777(13) 0.1954(3) 0.16413(15) 0.0837(10) Uani 1 1 d . . . . .
H61 H 0.1207 0.2188 0.1859 0.126 Uiso 1 1 calc R U . . .
H5 H -0.2574(6) 0.3226(15) 0.194(2) 0.126 Uiso 1 1 d D U . . .

loop_
_atom_site_aniso_label
_atom_site_aniso_U_11
_atom_site_aniso_U_22
_atom_site_aniso_U_33
_atom_site_aniso_U_23
_atom_site_aniso_U_13
_atom_site_aniso_U_12
Pr 0.01937(10) 0.02413(10) 0.02162(11) 0.000 0.00515(8) 0.000
C1 0.033(2) 0.029(2) 0.052(3) 0.000 0.006(2) 0.000
Ni1 0.02423(17) 0.0311(2) 0.0297(2) -0.00042(15) 0.00227(15) 0.00018(14)
O1 0.0303(10) 0.0333(11) 0.0487(13) -0.0034(10) 0.0106(9) 0.0038(8)
C2 0.089(5) 0.031(3) 0.193(9) 0.000 0.050(5) 0.000
C3 0.0316(14) 0.0283(14) 0.0295(15) -0.0003(11) 0.0048(12) 0.0038(11)
O3 0.0334(10) 0.0311(10) 0.0321(11) 0.0030(9) -0.0010(9) -0.0020(8)
C4 0.0460(18) 0.0446(18) 0.041(2) 0.0144(15) 0.0035(15) -0.0059(14)
O4 0.0326(10) 0.0385(11) 0.0419(12) 0.0089(9) -0.0016(9) -0.0034(8)
C5 0.0432(18) 0.0361(16) 0.057(2) 0.0014(15) 0.0063(16) -0.0050(14)
O5 0.0331(11) 0.0381(11) 0.0436(13) -0.0004(10) 0.0104(10) -0.0057(9)
O11 0.0217(9) 0.0344(10) 0.0259(10) -0.0015(8) 0.0065(8) -0.0007(7)
C12 0.0297(14) 0.0355(15) 0.0265(15) -0.0040(12) 0.0057(12) -0.0018(11)
N13 0.0321(13) 0.0569(16) 0.0315(14) -0.0128(12) 0.0045(11) -0.0078(12)
C14 0.0405(17) 0.060(2) 0.0333(17) -0.0103(16) 0.0044(14) -0.0119(15)
S15 0.0321(4) 0.0602(5) 0.0351(4) -0.0066(4) 0.0001(3) -0.0077(3)
N16 0.0447(17) 0.086(2) 0.082(3) -0.052(2) 0.0090(17) -0.0159(16)
C17 0.070(3) 0.098(4) 0.081(4) -0.035(3) 0.012(3) -0.016(3)
C18 0.101(4) 0.139(5) 0.076(4) -0.037(4) 0.009(3) -0.030(4)
C19 0.071(3) 0.097(4) 0.106(4) -0.046(3) 0.017(3) -0.013(3)
C20 0.114(5) 0.140(6) 0.169(8) 0.016(6) 0.027(5) 0.016(5)
O21 0.0231(9) 0.0361(10) 0.0263(10) 0.0016(8) 0.0042(8) -0.0045(7)
C22 0.0270(13) 0.0287(13) 0.0343(16) -0.0001(12) 0.0088(12) -0.0032(11)
N23 0.0268(11) 0.0370(13) 0.0394(14) -0.0030(10) 0.0091(10) -0.0093(9)
C24 0.0254(12) 0.0308(14) 0.0528(18) -0.0002(14) 0.0085(12) -0.0027(12)
S25 0.0348(4) 0.0509(4) 0.0445(4) 0.0015(4) -0.0014(3) -0.0148(4)
N26 0.0315(13) 0.0453(16) 0.063(2) -0.0032(14) 0.0111(13) -0.0152(11)
C27 0.049(2) 0.061(2) 0.070(3) -0.001(2) 0.0272(19) -0.0229(17)
C28 0.109(4) 0.072(3) 0.107(4) -0.012(3) 0.066(3) -0.013(3)
C29 0.0301(16) 0.051(2) 0.081(3) 0.0024(19) 0.0036(17) -0.0123(14)
C30 0.055(2) 0.050(2) 0.087(3) 0.001(2) -0.009(2) -0.0140(18)
N51 0.0257(10) 0.0299(11) 0.0278(11) -0.0022(10) 0.0078(9) -0.0018(9)
C52 0.0288(13) 0.0357(14) 0.0272(15) -0.0042(11) 0.0082(11) -0.0015(11)
C53 0.0415(17) 0.059(2) 0.0250(15) -0.0040(14) 0.0084(13) -0.0045(14)
C54 0.0457(17) 0.071(2) 0.0301(16) 0.0000(17) 0.0175(13) -0.0115(18)
C55 0.0324(15) 0.055(2) 0.0383(18) -0.0010(14) 0.0151(13) -0.0080(13)
C56 0.0259(12) 0.0326(15) 0.0314(15) -0.0006(11) 0.0091(11) -0.0035(10)
C61 0.057(2) 0.090(3) 0.079(3) -0.020(3) 0.010(2) 0.019(2)
O61 0.0363(14) 0.115(3) 0.101(3) -0.051(2) 0.0111(15) 0.0154(15)

loop_
_atom_type_symbol
_atom_type_description
_atom_type_scat_dispersion_real
_atom_type_scat_dispersion_imag
_atom_type_scat_source
C C 0.0033 0.0016 'International Tables Vol C Tables 4.2.6.8 and 6.1.1.4'
H H 0.0000 0.0000 'International Tables Vol C Tables 4.2.6.8 and 6.1.1.4'
N N 0.0061 0.0033 'International Tables Vol C Tables 4.2.6.8 and 6.1.1.4'
Ni Ni 0.3393 1.1124 'International Tables Vol C Tables 4.2.6.8 and 6.1.1.4'
O O 0.0106 0.0060 'International Tables Vol C Tables 4.2.6.8 and 6.1.1.4'
Pr Pr -0.2180 2.8214 'International Tables Vol C Tables 4.2.6.8 and 6.1.1.4'
S S 0.1246 0.1234 'International Tables Vol C Tables 4.2.6.8 and 6.1.1.4'

loop_
_geom_angle_atom_site_label_1
_geom_angle_atom_site_label_2
_geom_angle_atom_site_label_3
_geom_angle
_geom_angle_site_symmetry_1
_geom_angle_site_symmetry_3
O3 Pr O3 71.94(9) 2 .
O3 Pr O21 90.21(6) 2 2
O3 Pr O21 71.74(6) . 2
O3 Pr O21 71.74(6) 2 .
O3 Pr O21 90.20(6) . .
O21 Pr O21 157.94(8) 2 .
O3 Pr O11 142.22(6) 2 .
O3 Pr O11 73.25(6) . .
O21 Pr O11 65.11(6) 2 .
O21 Pr O11 122.65(6) . .
O3 Pr O11 73.24(6) 2 2
O3 Pr O11 142.22(6) . 2
O21 Pr O11 122.65(6) 2 2
O21 Pr O11 65.11(6) . 2
O11 Pr O11 143.86(8) . 2
O3 Pr O1 142.40(7) 2 .
O3 Pr O1 132.35(7) . .
O21 Pr O1 122.32(6) 2 .
O21 Pr O1 79.16(6) . .
O11 Pr O1 74.21(6) . .
O11 Pr O1 73.16(6) 2 .
O3 Pr O1 132.35(7) 2 2
O3 Pr O1 142.40(7) . 2
O21 Pr O1 79.16(6) 2 2
O21 Pr O1 122.32(6) . 2
O11 Pr O1 73.16(6) . 2
O11 Pr O1 74.21(6) 2 2
O1 Pr O1 50.18(8) . 2
O3 Pr N51 116.35(7) 2 .
O3 Pr N51 68.37(7) . .
O21 Pr N51 120.16(6) 2 .
O21 Pr N51 61.01(6) . .
O11 Pr N51 61.84(6) . .
O11 Pr N51 116.31(6) 2 .
O1 Pr N51 65.88(7) . .
O1 Pr N51 108.94(7) 2 .
O3 Pr N51 68.36(7) 2 2
O3 Pr N51 116.35(7) . 2
O21 Pr N51 61.01(6) 2 2
O21 Pr N51 120.16(6) . 2
O11 Pr N51 116.31(6) . 2
O11 Pr N51 61.84(6) 2 2
O1 Pr N51 108.94(7) . 2
O1 Pr N51 65.87(7) 2 2
N51 Pr N51 174.67(10) . 2
O3 Pr C1 144.03(5) 2 .
O3 Pr C1 144.03(5) . .
O21 Pr C1 101.03(4) 2 .
O21 Pr C1 101.03(4) . .
O11 Pr C1 71.93(4) . .
O11 Pr C1 71.93(4) 2 .
O1 Pr C1 25.09(4) . .
O1 Pr C1 25.09(4) 2 .
N51 Pr C1 87.34(5) . .
N51 Pr C1 87.34(5) 2 .
O1 C1 O1 121.7(4) . 2
O1 C1 C2 119.14(18) . .
O1 C1 C2 119.14(18) 2 .
O1 C1 Pr 60.86(18) . .
O1 C1 Pr 60.86(18) 2 .
C2 C1 Pr 180.0 . .
O21 Ni1 O4 96.24(8) 2 .
O21 Ni1 O11 83.65(7) 2 .
O4 Ni1 O11 85.39(7) . .
O21 Ni1 O5 84.32(8) 2 .
O4 Ni1 O5 178.59(8) . .
O11 Ni1 O5 93.39(7) . .
O21 Ni1 S25 90.94(5) 2 2
O4 Ni1 S25 90.97(6) . 2
O11 Ni1 S25 173.10(6) . 2
O5 Ni1 S25 90.32(6) . 2
O21 Ni1 S15 171.26(6) 2 .
O4 Ni1 S15 91.72(6) . .
O11 Ni1 S15 93.44(6) . .
O5 Ni1 S15 87.64(6) . .
S25 Ni1 S15 92.52(3) 2 .
C1 O1 Pr 94.05(19) . .
C1 C2 H2A 109.5 . .
C1 C2 H2B 109.5 . .
H2A C2 H2B 109.5 . .
C1 C2 H2C 109.5 . .
H2A C2 H2C 109.5 . .
H2B C2 H2C 109.5 . .
O3 C3 O4 126.5(3) . .
O3 C3 C4 116.7(3) . .
O4 C3 C4 116.9(3) . .
C3 O3 Pr 138.53(18) . .
C3 C4 H4A 109.5 . .
C3 C4 H4B 109.5 . .
H4A C4 H4B 109.5 . .
C3 C4 H4C 109.5 . .
H4A C4 H4C 109.5 . .
H4B C4 H4C 109.5 . .
C3 O4 Ni1 126.96(19) . .
O5 C5 H5A 109.5 . .
O5 C5 H5B 109.5 . .
H5A C5 H5B 109.5 . .
O5 C5 H5C 109.5 . .
H5A C5 H5C 109.5 . .
H5B C5 H5C 109.5 . .
C5 O5 Ni1 122.29(17) . .
C5 O5 H5 105.0(16) . .
Ni1 O5 H5 120.5(16) . .
C12 O11 Ni1 117.97(18) . .
C12 O11 Pr 124.08(16) . .
Ni1 O11 Pr 102.74(7) . .
O11 C12 N13 128.5(3) . .
O11 C12 C52 116.9(2) . .
N13 C12 C52 114.5(2) . .
C12 N13 C14 125.0(3) . .
N16 C14 N13 114.9(3) . .
N16 C14 S15 120.8(3) . .
N13 C14 S15 123.9(2) . .
C14 S15 Ni1 101.90(12) . .
C14 N16 C19 122.1(3) . .
C14 N16 C17 122.7(3) . .
C19 N16 C17 115.2(3) . .
C18 C17 N16 106.9(4) . .
C18 C17 H17A 110.3 . .
N16 C17 H17A 110.3 . .
C18 C17 H17B 110.3 . .
N16 C17 H17B 110.3 . .
H17A C17 H17B 108.6 . .
C17 C18 H18A 109.5 . .
C17 C18 H18B 109.5 . .
H18A C18 H18B 109.5 . .
C17 C18 H18C 109.5 . .
H18A C18 H18C 109.5 . .
H18B C18 H18C 109.5 . .
C20 C19 N16 107.8(5) . .
C20 C19 H19A 110.1 . .
N16 C19 H19A 110.1 . .
C20 C19 H19B 110.1 . .
N16 C19 H19B 110.1 . .
H19A C19 H19B 108.5 . .
C19 C20 H20A 109.5 . .
C19 C20 H20B 109.5 . .
H20A C20 H20B 109.5 . .
C19 C20 H20C 109.5 . .
H20A C20 H20C 109.5 . .
H20B C20 H20C 109.5 . .
C22 O21 Ni1 126.00(17) . 2
C22 O21 Pr 126.81(17) . .
Ni1 O21 Pr 105.35(7) 2 .
O21 C22 N23 130.9(3) . .
O21 C22 C56 115.7(2) . .
N23 C22 C56 113.4(2) . .
C22 N23 C24 126.5(2) . .
N26 C24 N23 112.7(3) . .
N26 C24 S25 118.5(2) . .
N23 C24 S25 128.8(2) . .
C24 S25 Ni1 107.37(10) . 2
C24 N26 C29 123.1(3) . .
C24 N26 C27 121.0(3) . .
C29 N26 C27 115.2(3) . .
N26 C27 C28 112.9(4) . .
N26 C27 H27A 109.0 . .
C28 C27 H27A 109.0 . .
N26 C27 H27B 109.0 . .
C28 C27 H27B 109.0 . .
H27A C27 H27B 107.8 . .
C27 C28 H28A 109.5 . .
C27 C28 H28B 109.5 . .
H28A C28 H28B 109.5 . .
C27 C28 H28C 109.5 . .
H28A C28 H28C 109.5 . .
H28B C28 H28C 109.5 . .
N26 C29 C30 111.0(3) . .
N26 C29 H29A 109.4 . .
C30 C29 H29A 109.4 . .
N26 C29 H29B 109.4 . .
C30 C29 H29B 109.4 . .
H29A C29 H29B 108.0 . .
C29 C30 H30A 109.5 . .
C29 C30 H30B 109.5 . .
H30A C30 H30B 109.5 . .
C29 C30 H30C 109.5 . .
H30A C30 H30C 109.5 . .
H30B C30 H30C 109.5 . .
C52 N51 C56 118.6(2) . .
C52 N51 Pr 120.56(16) . .
C56 N51 Pr 120.41(17) . .
N51 C52 C53 122.7(3) . .
N51 C52 C12 116.2(2) . .
C53 C52 C12 121.1(3) . .
C54 C53 C52 118.5(3) . .
C54 C53 H53 120.7 . .
C52 C53 H53 120.7 . .
C55 C54 C53 119.2(3) . .
C55 C54 H54 120.4 . .
C53 C54 H54 120.4 . .
C54 C55 C56 119.0(3) . .
C54 C55 H55 120.5 . .
C56 C55 H55 120.5 . .
N51 C56 C55 121.9(3) . .
N51 C56 C22 115.3(2) . .
C55 C56 C22 122.8(2) . .
O61 C61 H61A 109.5 . .
O61 C61 H61B 109.5 . .
H61A C61 H61B 109.5 . .
O61 C61 H61C 109.5 . .
H61A C61 H61C 109.5 . .
H61B C61 H61C 109.5 . .
C61 O61 H61 109.5 . .

loop_
_geom_bond_atom_site_label_1
_geom_bond_atom_site_label_2
_geom_bond_distance
_geom_bond_site_symmetry_2
Pr O3 2.4373(19) 2
Pr O3 2.4373(19) .
Pr O21 2.5374(17) 2
Pr O21 2.5375(17) .
Pr O11 2.5797(19) .
Pr O11 2.5798(19) 2
Pr O1 2.5914(19) .
Pr O1 2.5915(19) 2
Pr N51 2.643(2) .
Pr N51 2.643(2) 2
Pr C1 2.959(4) .
C1 O1 1.258(3) .
C1 O1 1.258(3) 2
C1 C2 1.489(6) .
Ni1 O21 2.0451(19) 2
Ni1 O4 2.0689(19) .
Ni1 O11 2.0842(17) .
Ni1 O5 2.144(2) .
Ni1 S25 2.3393(8) 2
Ni1 S15 2.3865(9) .
C2 H2A 0.9600 .
C2 H2B 0.9600 .
C2 H2C 0.9600 .
C3 O3 1.255(3) .
C3 O4 1.258(3) .
C3 C4 1.513(4) .
C4 H4A 0.9600 .
C4 H4B 0.9600 .
C4 H4C 0.9600 .
C5 O5 1.439(4) .
C5 H5A 0.9600 .
C5 H5B 0.9600 .
C5 H5C 0.9600 .
O5 H5 0.864(9) .
O11 C12 1.292(3) .
C12 N13 1.300(4) .
C12 C52 1.510(4) .
N13 C14 1.366(4) .
C14 N16 1.323(4) .
C14 S15 1.705(3) .
N16 C19 1.486(5) .
N16 C17 1.509(5) .
C17 C18 1.446(7) .
C17 H17A 0.9700 .
C17 H17B 0.9700 .
C18 H18A 0.9600 .
C18 H18B 0.9600 .
C18 H18C 0.9600 .
C19 C20 1.389(8) .
C19 H19A 0.9700 .
C19 H19B 0.9700 .
C20 H20A 0.9600 .
C20 H20B 0.9600 .
C20 H20C 0.9600 .
O21 C22 1.280(3) .
O21 Ni1 2.0451(19) 2
C22 N23 1.319(3) .
C22 C56 1.501(4) .
N23 C24 1.367(4) .
C24 N26 1.343(3) .
C24 S25 1.703(3) .
S25 Ni1 2.3394(8) 2
N26 C29 1.466(4) .
N26 C27 1.472(5) .
C27 C28 1.497(5) .
C27 H27A 0.9700 .
C27 H27B 0.9700 .
C28 H28A 0.9600 .
C28 H28B 0.9600 .
C28 H28C 0.9600 .
C29 C30 1.497(5) .
C29 H29A 0.9700 .
C29 H29B 0.9700 .
C30 H30A 0.9600 .
C30 H30B 0.9600 .
C30 H30C 0.9600 .
N51 C52 1.329(4) .
N51 C56 1.346(3) .
C52 C53 1.393(4) .
C53 C54 1.384(4) .
C53 H53 0.9300 .
C54 C55 1.374(4) .
C54 H54 0.9300 .
C55 C56 1.394(4) .
C55 H55 0.9300 .
C61 O61 1.389(5) .
C61 H61A 0.9600 .
C61 H61B 0.9600 .
C61 H61C 0.9600 .
O61 H61 0.8200 .

loop_
_geom_torsion_atom_site_label_1
_geom_torsion_atom_site_label_2
_geom_torsion_atom_site_label_3
_geom_torsion_atom_site_label_4
_geom_torsion
_geom_torsion_site_symmetry_1
_geom_torsion_site_symmetry_4
O1 C1 O1 Pr -0.003(0) 2 .
C2 C1 O1 Pr 180.000(0) . .
O4 C3 O3 Pr 28.8(4) . .
C4 C3 O3 Pr -150.6(2) . .
O3 C3 O4 Ni1 -6.4(4) . .
C4 C3 O4 Ni1 173.0(2) . .
Ni1 O11 C12 N13 -51.9(4) . .
Pr O11 C12 N13 176.7(2) . .
Ni1 O11 C12 C52 129.8(2) . .
Pr O11 C12 C52 -1.5(3) . .
O11 C12 N13 C14 10.4(5) . .
C52 C12 N13 C14 -171.3(3) . .
C12 N13 C14 N16 -140.3(4) . .
C12 N13 C14 S15 47.4(5) . .
N16 C14 S15 Ni1 145.4(3) . .
N13 C14 S15 Ni1 -42.7(3) . .
N13 C14 N16 C19 -6.2(6) . .
S15 C14 N16 C19 166.4(4) . .
N13 C14 N16 C17 176.5(4) . .
S15 C14 N16 C17 -10.9(6) . .
C14 N16 C17 C18 89.8(5) . .
C19 N16 C17 C18 -87.6(6) . .
C14 N16 C19 C20 98.4(6) . .
C17 N16 C19 C20 -84.1(6) . .
Ni1 O21 C22 N23 -27.3(4) 2 .
Pr O21 C22 N23 170.4(2) . .
Ni1 O21 C22 C56 155.42(17) 2 .
Pr O21 C22 C56 -6.9(3) . .
O21 C22 N23 C24 -4.5(5) . .
C56 C22 N23 C24 172.8(3) . .
C22 N23 C24 N26 -164.0(3) . .
C22 N23 C24 S25 15.9(5) . .
N26 C24 S25 Ni1 -177.9(2) . 2
N23 C24 S25 Ni1 2.2(3) . 2
N23 C24 N26 C29 -179.3(3) . .
S25 C24 N26 C29 0.8(4) . .
N23 C24 N26 C27 10.1(4) . .
S25 C24 N26 C27 -169.8(3) . .
C24 N26 C27 C28 -95.6(4) . .
C29 N26 C27 C28 93.1(4) . .
C24 N26 C29 C30 -89.2(4) . .
C27 N26 C29 C30 81.9(4) . .
C56 N51 C52 C53 -1.4(4) . .
Pr N51 C52 C53 171.2(2) . .
C56 N51 C52 C12 179.7(2) . .
Pr N51 C52 C12 -7.6(3) . .
O11 C12 C52 N51 6.0(4) . .
N13 C12 C52 N51 -172.5(3) . .
O11 C12 C52 C53 -172.8(3) . .
N13 C12 C52 C53 8.7(4) . .
N51 C52 C53 C54 0.0(5) . .
C12 C52 C53 C54 178.8(3) . .
C52 C53 C54 C55 1.2(5) . .
C53 C54 C55 C56 -1.0(5) . .
C52 N51 C56 C55 1.6(4) . .
Pr N51 C56 C55 -171.0(2) . .
C52 N51 C56 C22 -179.8(2) . .
Pr N51 C56 C22 7.5(3) . .
C54 C55 C56 N51 -0.4(5) . .
C54 C55 C56 C22 -178.8(3) . .
O21 C22 C56 N51 -0.9(4) . .
N23 C22 C56 N51 -178.7(2) . .
O21 C22 C56 C55 177.6(3) . .
N23 C22 C56 C55 -0.2(4) . .
